data_7016121
loop_
_publ_author_name
'Xu, Zhi-Wei'
'Han, Lei'
'Ji, Cheng'
'Zhang, Rui'
'Shen, Xu-Jie'
'Yan, Hong'

_publ_section_title
;
 Reactivity of the 16e (p-cymene)Ru half-sandwich complex containing a
 chelating 1,2-dicarba-closo-dodecaborane-1,2-dithiolate ligand towards
 diynes.
;
_journal_issue 26
_journal_name_full 'Dalton transactions (Cambridge, England : 2003)'
_journal_page_first 6992
_journal_page_last 6997
_journal_paper_doi 10.1039/c1dt10291e
_journal_volume 40
_journal_year 2011
_chemical_formula_moiety 'C34 H56 B20 Cl4 Ru2 S5'
_chemical_formula_sum 'C34 H56 B20 Cl4 Ru2 S5'
_chemical_formula_weight 1185.23
_chemical_melting_point 414
_chemical_name_systematic
;
?
;
_space_group_IT_number 2
_symmetry_cell_setting triclinic
_symmetry_space_group_name_Hall '-P 1'
_symmetry_space_group_name_H-M 'P -1'
_atom_sites_solution_hydrogens geom
_atom_sites_solution_primary direct
_atom_sites_solution_secondary difmap
_audit_creation_method SHELXL-97
_cell_angle_alpha 68.20(3)
_cell_angle_beta 87.43(3)
_cell_angle_gamma 89.97(3)
_cell_formula_units_Z 2
_cell_length_a 12.395(3)
_cell_length_b 14.970(3)
_cell_length_c 15.151(3)
_cell_measurement_reflns_used 3204
_cell_measurement_temperature 293(2)
_cell_measurement_theta_max 23.44
_cell_measurement_theta_min 2.44
_cell_volume 2607.2(11)
_computing_cell_refinement 'Bruker XSCANS'
_computing_data_collection 'Bruker XSCANS'
_computing_data_reduction 'Bruker SHELXTL'
_computing_molecular_graphics 'Bruker SHELXTL'
_computing_publication_material 'Bruker SHELXTL'
_computing_structure_refinement 'Bruker SHELXTL'
_computing_structure_solution 'Bruker SHELXTL'
_diffrn_ambient_temperature 293(2)
_diffrn_measured_fraction_theta_full 0.986
_diffrn_measured_fraction_theta_max 0.986
_diffrn_measurement_device_type 'Bruker Smart Apex CCD area detector'
_diffrn_measurement_method 'phi and omega scans'
_diffrn_radiation_monochromator graphite
_diffrn_radiation_source 'fine-focus sealed tube'
_diffrn_radiation_type MoK\a
_diffrn_radiation_wavelength 0.71073
_diffrn_reflns_av_R_equivalents 0.0243
_diffrn_reflns_av_sigmaI/netI 0.0567
_diffrn_reflns_limit_h_max 14
_diffrn_reflns_limit_h_min -11
_diffrn_reflns_limit_k_max 17
_diffrn_reflns_limit_k_min -17
_diffrn_reflns_limit_l_max 15
_diffrn_reflns_limit_l_min -18
_diffrn_reflns_number 13240
_diffrn_reflns_theta_full 25.02
_diffrn_reflns_theta_max 25.02
_diffrn_reflns_theta_min 1.63
_exptl_absorpt_coefficient_mu 1.013
_exptl_absorpt_correction_T_max 0.9055
_exptl_absorpt_correction_T_min 0.8881
_exptl_absorpt_correction_type multi-scan
_exptl_absorpt_process_details 'SADABS; Bruker, 2000'
_exptl_crystal_colour red
_exptl_crystal_density_diffrn 1.510
_exptl_crystal_density_method 'not measured'
_exptl_crystal_description block
_exptl_crystal_F_000 1192
_exptl_crystal_size_max 0.12
_exptl_crystal_size_mid 0.11
_exptl_crystal_size_min 0.10
_refine_diff_density_max 0.862
_refine_diff_density_min -1.132
_refine_diff_density_rms 0.092
_refine_ls_extinction_method none
_refine_ls_goodness_of_fit_ref 1.086
_refine_ls_hydrogen_treatment constr
_refine_ls_matrix_type full
_refine_ls_number_parameters 605
_refine_ls_number_reflns 9076
_refine_ls_number_restraints 61
_refine_ls_restrained_S_all 1.132
_refine_ls_R_factor_all 0.0763
_refine_ls_R_factor_gt 0.0500
_refine_ls_shift/su_max 0.023
_refine_ls_shift/su_mean 0.001
_refine_ls_structure_factor_coef Fsqd
_refine_ls_weighting_details 'calc w=1/[\s^2^(Fo^2^)+(0.0690P)^2^+0.0000P] where P=(Fo^2^+2Fc^2^)/3'
_refine_ls_weighting_scheme calc
_refine_ls_wR_factor_gt 0.1260
_refine_ls_wR_factor_ref 0.1387
_reflns_number_gt 6518
_reflns_number_total 9076
_reflns_threshold_expression >2sigma(I)
_cod_data_source_file c1dt10291e.txt
_cod_data_source_block 5a
_cod_depositor_comments
;
The following automatic conversions were performed:

'_symmetry_cell_setting' value 'Triclinic' changed to 'triclinic'
according to /home/saulius/struct/CIF-dictionaries/cif_core.dic
dictionary named 'cif_core.dic' version 2.4.1 from 2010-06-29.

Automatic conversion script
Id: cif_fix_values 1715 2011-07-08 13:25:40Z adriana 
;
_cod_original_cell_volume 2607.5(9)
_cod_original_sg_symbol_H-M 'P-1 '
_cod_database_code 7016121

loop_
_symmetry_equiv_pos_as_xyz
'x, y, z'
'-x, -y, -z'

loop_
_atom_site_label
_atom_site_type_symbol
_atom_site_fract_x
_atom_site_fract_y
_atom_site_fract_z
_atom_site_U_iso_or_equiv
_atom_site_adp_type
_atom_site_occupancy
_atom_site_symmetry_multiplicity
_atom_site_calc_flag
_atom_site_refinement_flags
_atom_site_disorder_assembly
_atom_site_disorder_group
B3 B 0.8338(5) -0.1336(4) 0.4012(5) 0.0408(15) Uani 1 1 d . . .
B4 B 0.8707(6) -0.1523(5) 0.5224(5) 0.0559(19) Uani 1 1 d . . .
H4 H 0.9262 -0.1019 0.5357 0.067 Uiso 1 1 calc R . .
B5 B 0.7586(6) -0.2064(5) 0.6026(5) 0.0548(19) Uani 1 1 d . . .
H5 H 0.7416 -0.1908 0.6673 0.066 Uiso 1 1 calc R . .
B6 B 0.6535(6) -0.2243(5) 0.5334(5) 0.0482(17) Uani 1 1 d . . .
H6 H 0.5675 -0.2184 0.5515 0.058 Uiso 1 1 calc R . .
B7 B 0.6997(6) -0.3073(5) 0.4821(5) 0.0498(17) Uani 1 1 d . . .
H7 H 0.6436 -0.3573 0.4688 0.060 Uiso 1 1 calc R . .
B8 B 0.8110(5) -0.2532(5) 0.4039(5) 0.0464(16) Uani 1 1 d . . .
H8 H 0.8275 -0.2695 0.3395 0.056 Uiso 1 1 calc R . .
B9 B 0.9168(6) -0.2321(5) 0.4678(5) 0.0544(18) Uani 1 1 d . . .
H9 H 1.0023 -0.2333 0.4457 0.065 Uiso 1 1 calc R . .
B10 B 0.8687(6) -0.2776(5) 0.5904(5) 0.0569(19) Uani 1 1 d . . .
H10 H 0.9237 -0.3100 0.6485 0.068 Uiso 1 1 calc R . .
B11 B 0.7343(6) -0.3215(5) 0.5981(5) 0.0491(17) Uani 1 1 d . . .
H11 H 0.7009 -0.3815 0.6608 0.059 Uiso 1 1 calc R . .
B12 B 0.8337(6) -0.3390(5) 0.5169(5) 0.0546(18) Uani 1 1 d . . .
H12 H 0.8662 -0.4103 0.5271 0.066 Uiso 1 1 calc R . .
B3A B 0.8611(5) 0.5858(5) -0.0503(5) 0.0507(17) Uani 1 1 d . . .
H16 H 0.9108 0.5350 -0.0707 0.061 Uiso 1 1 calc R . .
B4A B 0.7408(6) 0.6390(5) -0.1105(5) 0.0501(17) Uani 1 1 d . . .
H15 H 0.7138 0.6241 -0.1719 0.060 Uiso 1 1 calc R . .
B5A B 0.6471(5) 0.6533(5) -0.0241(5) 0.0463(16) Uani 1 1 d . . .
H14 H 0.5593 0.6476 -0.0297 0.056 Uiso 1 1 calc R . .
B6A B 0.7069(5) 0.6072(4) 0.0914(4) 0.0350(14) Uani 1 1 d . . .
B7A B 0.8223(5) 0.6842(4) 0.0787(5) 0.0453(16) Uani 1 1 d . . .
H18 H 0.8488 0.6997 0.1400 0.054 Uiso 1 1 calc R . .
B8A B 0.9181(6) 0.6689(5) -0.0056(5) 0.0521(18) Uani 1 1 d . . .
H17 H 1.0058 0.6729 0.0009 0.063 Uiso 1 1 calc R . .
B9A B 0.8583(6) 0.7117(5) -0.1179(5) 0.0574(19) Uani 1 1 d . . .
H21 H 0.9074 0.7442 -0.1847 0.069 Uiso 1 1 calc R . .
B10A B 0.7266(6) 0.7547(5) -0.1015(5) 0.0554(19) Uani 1 1 d . . .
H20 H 0.6912 0.8159 -0.1577 0.066 Uiso 1 1 calc R . .
B11A B 0.7032(5) 0.7342(4) 0.0212(5) 0.0450(16) Uani 1 1 d . . .
H19 H 0.6513 0.7816 0.0447 0.054 Uiso 1 1 calc R . .
B12A B 0.8335(6) 0.7711(5) -0.0368(5) 0.0539(18) Uani 1 1 d . . .
H22 H 0.8670 0.8434 -0.0510 0.065 Uiso 1 1 calc R . .
C1 C 0.7417(4) -0.1294(4) 0.4916(4) 0.0428(13) Uani 1 1 d . . .
C2 C 0.7079(4) -0.1872(4) 0.4181(4) 0.0413(13) Uani 1 1 d . . .
C3 C 0.8629(5) 0.0623(4) 0.3561(5) 0.0612(18) Uani 1 1 d . . .
H12C H 0.8973 0.0261 0.4147 0.073 Uiso 1 1 calc R . .
H12D H 0.8964 0.1250 0.3217 0.073 Uiso 1 1 calc R . .
C4 C 0.7501(5) 0.0583(4) 0.3596(4) 0.0472(14) Uani 1 1 d . . .
C5 C 0.6848(5) 0.1426(4) 0.3093(4) 0.0460(14) Uani 1 1 d . . .
C6 C 0.5759(5) 0.1523(4) 0.3061(4) 0.0521(15) Uani 1 1 d . . .
H20A H 0.5274 0.1025 0.3395 0.062 Uiso 1 1 calc R . .
C7 C 0.9788(6) -0.0031(7) 0.2009(6) 0.092(3) Uani 1 1 d . . .
C8 C 0.9271(5) 0.0886(5) 0.1598(5) 0.074(2) Uani 1 1 d . . .
H40A H 0.9558 0.1438 0.1718 0.089 Uiso 1 1 calc R . .
C9 C 0.8314(6) 0.0979(5) 0.1148(4) 0.0628(18) Uani 1 1 d . . .
H29A H 0.7924 0.1583 0.1004 0.075 Uiso 1 1 calc R . .
C10 C 0.7762(6) 0.0193(5) 0.1117(5) 0.0639(18) Uani 1 1 d . . .
C11 C 0.8281(7) -0.0717(5) 0.1501(5) 0.077(2) Uani 1 1 d . . .
H42A H 0.7869 -0.1298 0.1564 0.092 Uiso 1 1 calc R . .
C12 C 0.9257(7) -0.0824(5) 0.1895(6) 0.085(3) Uani 1 1 d . . .
H31A H 0.9527 -0.1474 0.2220 0.102 Uiso 1 1 calc R . .
C13 C 1.0845(7) -0.0114(7) 0.2503(7) 0.130(4) Uani 1 1 d U . .
H48A H 1.1440 -0.0033 0.2051 0.196 Uiso 1 1 calc R . .
H48B H 1.0878 -0.0736 0.3003 0.196 Uiso 1 1 calc R . .
H48C H 1.0885 0.0376 0.2769 0.196 Uiso 1 1 calc R . .
C14 C 0.6686(7) 0.0283(6) 0.0665(5) 0.086(2) Uani 1 1 d . . .
H46A H 0.6276 -0.0316 0.1001 0.103 Uiso 1 1 calc R . .
C15 C 0.6910(9) 0.0356(7) -0.0355(6) 0.136(4) Uani 1 1 d . . .
H37A H 0.7339 -0.0178 -0.0357 0.204 Uiso 1 1 calc R . .
H37B H 0.7294 0.0947 -0.0708 0.204 Uiso 1 1 calc R . .
H37C H 0.6239 0.0345 -0.0644 0.204 Uiso 1 1 calc R . .
C16 C 0.6014(7) 0.1093(8) 0.0714(7) 0.117(3) Uani 1 1 d . . .
H12K H 0.5872 0.1012 0.1368 0.176 Uiso 1 1 calc R . .
H12L H 0.5343 0.1096 0.0421 0.176 Uiso 1 1 calc R . .
H12M H 0.6394 0.1692 0.0386 0.176 Uiso 1 1 calc R . .
C17 C 0.6287(8) 0.1105(8) 0.6283(6) 0.138(4) Uani 1 1 d DU . .
H50A H 0.6058 0.0714 0.5946 0.165 Uiso 1 1 d R A .
H50B H 0.5727 0.1560 0.6241 0.165 Uiso 1 1 d R . .
C18 C 0.1021(8) 0.5839(7) 0.2390(7) 0.128(4) Uani 1 1 d DU . .
H49A H 0.0418 0.5602 0.2160 0.153 Uiso 1 1 d R A .
H49B H 0.1474 0.5308 0.2713 0.153 Uiso 1 1 d R . .
C1A C 0.7315(4) 0.5596(4) 0.0026(4) 0.0396(13) Uani 1 1 d . . .
C2A C 0.8360(4) 0.5783(4) 0.0660(4) 0.0406(13) Uani 1 1 d . . .
C3A C 0.5359(4) 0.4668(4) 0.1562(4) 0.0396(13) Uani 1 1 d . . .
H12A H 0.4748 0.4331 0.1974 0.048 Uiso 1 1 calc R . .
H12B H 0.5153 0.5177 0.0982 0.048 Uiso 1 1 calc R . .
C4A C 0.6234(4) 0.4102(3) 0.1477(4) 0.0377(12) Uani 1 1 d . . .
C5A C 0.6256(4) 0.3061(4) 0.2065(4) 0.0408(13) Uani 1 1 d . . .
C6A C 0.5432(5) 0.2448(4) 0.2475(4) 0.0457(14) Uani 1 1 d . . .
H13A H 0.4712 0.2616 0.2382 0.055 Uiso 1 1 calc R . .
C7A C 0.7472(5) 0.4495(5) 0.3751(4) 0.0498(15) Uani 1 1 d . . .
C8A C 0.6493(5) 0.4003(4) 0.3882(4) 0.0526(15) Uani 1 1 d . . .
H38A H 0.6491 0.3301 0.4077 0.063 Uiso 1 1 calc R . .
C9A C 0.5561(5) 0.4502(4) 0.3536(4) 0.0466(14) Uani 1 1 d . . .
H23A H 0.4912 0.4133 0.3523 0.056 Uiso 1 1 calc R . .
C10A C 0.5539(4) 0.5525(4) 0.3106(4) 0.0426(13) Uani 1 1 d . . .
C11A C 0.6524(4) 0.6022(4) 0.3013(4) 0.0461(14) Uani 1 1 d . . .
H22A H 0.6565 0.6715 0.2640 0.055 Uiso 1 1 calc R . .
C12A C 0.7474(5) 0.5516(4) 0.3285(4) 0.0453(14) Uani 1 1 d . . .
H4A H 0.8167 0.5865 0.3105 0.054 Uiso 1 1 calc R . .
C13A C 0.8503(5) 0.3979(5) 0.4090(5) 0.069(2) Uani 1 1 d . . .
H12E H 0.8587 0.3902 0.4740 0.103 Uiso 1 1 calc R . .
H12F H 0.9103 0.4347 0.3703 0.103 Uiso 1 1 calc R . .
H12G H 0.8478 0.3358 0.4041 0.103 Uiso 1 1 calc R . .
C14A C 0.4472(5) 0.6028(5) 0.2851(4) 0.0554(16) Uani 1 1 d . . .
H33A H 0.4021 0.5626 0.2625 0.066 Uiso 1 1 calc R . .
C15A C 0.3914(6) 0.6053(6) 0.3762(6) 0.090(3) Uani 1 1 d . . .
H12H H 0.3856 0.5412 0.4233 0.135 Uiso 1 1 calc R . .
H12I H 0.3205 0.6313 0.3628 0.135 Uiso 1 1 calc R . .
H12J H 0.4330 0.6451 0.3998 0.135 Uiso 1 1 calc R . .
C16A C 0.4570(6) 0.7016(5) 0.2061(6) 0.091(3) Uani 1 1 d . . .
H47A H 0.4912 0.6961 0.1503 0.137 Uiso 1 1 calc R . .
H47B H 0.4997 0.7434 0.2264 0.137 Uiso 1 1 calc R . .
H47C H 0.3864 0.7279 0.1917 0.137 Uiso 1 1 calc R . .
Cl1 Cl 0.1572(10) 0.7084(12) 0.1355(6) 0.197(6) Uani 0.383(9) 1 d PDU A 1
Cl2 Cl 0.0588(2) 0.6359(2) 0.3172(2) 0.1413(11) Uani 1 1 d DU A .
Cl3 Cl 0.6325(7) 0.0698(10) 0.7533(6) 0.131(3) Uani 0.383(9) 1 d PDU A 1
Cl4 Cl 0.7386(3) 0.1703(2) 0.5714(3) 0.1724(15) Uani 1 1 d D A .
Cl1' Cl 0.1929(4) 0.6243(6) 0.1584(4) 0.127(2) Uani 0.617(9) 1 d PDU A 2
Cl3' Cl 0.6381(4) 0.0121(4) 0.7246(4) 0.116(2) Uani 0.617(9) 1 d PDU A 2
Ru1 Ru 0.81472(4) -0.01739(3) 0.27184(3) 0.04388(15) Uani 1 1 d . . .
Ru2 Ru 0.67304(3) 0.49705(3) 0.22548(3) 0.03299(14) Uani 1 1 d . . .
S1 S 0.67818(15) -0.01732(11) 0.46873(12) 0.0591(4) Uani 1 1 d . . .
S2 S 0.64689(12) -0.10916(11) 0.31568(10) 0.0485(4) Uani 1 1 d . . .
S3 S 0.74892(11) 0.25019(10) 0.23940(12) 0.0541(4) Uani 1 1 d . . .
S1A S 0.69217(12) 0.43862(10) 0.03167(10) 0.0443(4) Uani 1 1 d . . .
S2A S 0.85378(11) 0.47505(10) 0.16937(10) 0.0416(3) Uani 1 1 d . . .

loop_
_atom_site_aniso_label
_atom_site_aniso_U_11
_atom_site_aniso_U_22
_atom_site_aniso_U_33
_atom_site_aniso_U_23
_atom_site_aniso_U_13
_atom_site_aniso_U_12
B3 0.036(4) 0.037(3) 0.047(4) -0.013(3) 0.003(3) 0.000(3)
B4 0.053(4) 0.046(4) 0.062(5) -0.009(4) -0.022(4) -0.001(3)
B5 0.076(5) 0.056(4) 0.032(4) -0.015(3) -0.006(3) 0.002(4)
B6 0.049(4) 0.048(4) 0.040(4) -0.009(3) 0.006(3) 0.000(3)
B7 0.063(5) 0.040(4) 0.040(4) -0.008(3) 0.007(3) -0.014(3)
B8 0.052(4) 0.040(4) 0.045(4) -0.015(3) 0.010(3) 0.001(3)
B9 0.045(4) 0.049(4) 0.060(5) -0.009(4) 0.000(3) 0.004(3)
B10 0.057(5) 0.054(4) 0.053(5) -0.010(4) -0.013(4) 0.007(4)
B11 0.061(5) 0.040(4) 0.038(4) -0.005(3) 0.001(3) -0.002(3)
B12 0.065(5) 0.035(4) 0.054(5) -0.008(3) 0.010(4) 0.002(3)
B3A 0.040(4) 0.069(5) 0.043(4) -0.022(4) 0.009(3) -0.009(3)
B4A 0.058(5) 0.055(4) 0.030(4) -0.008(3) 0.001(3) -0.008(3)
B5A 0.043(4) 0.042(4) 0.044(4) -0.004(3) -0.004(3) -0.006(3)
B6A 0.029(3) 0.033(3) 0.040(4) -0.010(3) -0.003(3) -0.001(2)
B7A 0.048(4) 0.039(4) 0.047(4) -0.015(3) 0.003(3) -0.012(3)
B8A 0.042(4) 0.058(4) 0.049(4) -0.013(4) 0.012(3) -0.016(3)
B9A 0.057(5) 0.061(5) 0.045(4) -0.011(4) 0.008(3) -0.016(4)
B10A 0.053(4) 0.049(4) 0.050(4) -0.002(3) 0.000(3) -0.012(3)
B11A 0.049(4) 0.033(3) 0.046(4) -0.008(3) 0.002(3) -0.006(3)
B12A 0.061(5) 0.045(4) 0.047(4) -0.008(3) 0.003(3) -0.018(3)
C1 0.050(3) 0.038(3) 0.038(3) -0.011(3) -0.008(3) 0.000(3)
C2 0.043(3) 0.039(3) 0.038(3) -0.010(3) 0.002(2) -0.006(2)
C3 0.058(4) 0.039(3) 0.080(5) -0.013(3) -0.015(3) -0.007(3)
C4 0.052(4) 0.032(3) 0.053(4) -0.011(3) -0.006(3) -0.002(3)
C5 0.056(4) 0.031(3) 0.049(4) -0.013(3) -0.002(3) -0.002(3)
C6 0.052(4) 0.034(3) 0.062(4) -0.010(3) 0.005(3) -0.009(3)
C7 0.041(4) 0.119(7) 0.075(6) 0.010(5) 0.020(4) 0.005(4)
C8 0.056(4) 0.061(4) 0.075(5) 0.011(4) 0.014(4) -0.008(3)
C9 0.069(5) 0.048(4) 0.049(4) 0.007(3) 0.010(3) 0.000(3)
C10 0.085(5) 0.052(4) 0.049(4) -0.013(3) 0.014(3) 0.002(4)
C11 0.103(7) 0.066(5) 0.055(5) -0.020(4) 0.036(4) -0.002(4)
C12 0.082(6) 0.056(5) 0.082(6) 0.009(4) 0.047(5) 0.017(4)
C13 0.073(5) 0.143(7) 0.125(7) 0.005(6) 0.015(5) 0.007(5)
C14 0.103(7) 0.097(6) 0.053(5) -0.023(4) -0.016(4) -0.022(5)
C15 0.220(13) 0.135(9) 0.064(6) -0.048(6) -0.024(7) 0.000(8)
C16 0.080(6) 0.161(10) 0.124(9) -0.065(8) -0.036(6) 0.034(6)
C17 0.111(7) 0.181(8) 0.128(7) -0.067(7) 0.006(6) -0.007(6)
C18 0.098(7) 0.170(10) 0.148(9) -0.099(8) 0.006(6) -0.028(7)
C1A 0.041(3) 0.045(3) 0.033(3) -0.014(3) 0.001(2) -0.004(2)
C2A 0.035(3) 0.046(3) 0.041(3) -0.016(3) -0.003(2) -0.002(2)
C3A 0.041(3) 0.034(3) 0.043(3) -0.013(3) -0.007(2) -0.003(2)
C4A 0.044(3) 0.031(3) 0.037(3) -0.012(2) -0.003(2) -0.005(2)
C5A 0.043(3) 0.036(3) 0.046(3) -0.017(3) -0.004(3) 0.003(2)
C6A 0.044(3) 0.037(3) 0.051(4) -0.012(3) 0.005(3) -0.006(3)
C7A 0.047(4) 0.070(4) 0.030(3) -0.015(3) -0.005(3) 0.006(3)
C8A 0.065(4) 0.050(4) 0.034(3) -0.006(3) 0.000(3) 0.005(3)
C9A 0.046(4) 0.051(3) 0.038(3) -0.011(3) 0.005(3) -0.006(3)
C10A 0.041(3) 0.052(3) 0.039(3) -0.022(3) 0.003(2) 0.004(3)
C11A 0.049(4) 0.052(3) 0.040(3) -0.022(3) -0.004(3) 0.004(3)
C12A 0.043(3) 0.059(4) 0.038(3) -0.022(3) -0.004(2) 0.000(3)
C13A 0.054(4) 0.087(5) 0.053(4) -0.009(4) -0.016(3) 0.017(4)
C14A 0.042(4) 0.070(4) 0.057(4) -0.026(3) 0.000(3) 0.005(3)
C15A 0.066(5) 0.123(7) 0.092(6) -0.055(6) 0.018(4) 0.023(5)
C16A 0.061(5) 0.084(5) 0.096(6) 0.004(5) 0.003(4) 0.033(4)
Cl1 0.170(8) 0.236(10) 0.165(8) -0.049(7) -0.033(6) -0.071(7)
Cl2 0.116(2) 0.196(3) 0.139(3) -0.093(2) -0.0136(18) 0.027(2)
Cl3 0.114(5) 0.186(8) 0.116(5) -0.079(5) -0.024(4) 0.034(5)
Cl4 0.149(3) 0.111(2) 0.186(3) 0.027(2) -0.012(2) -0.0125(19)
Cl1' 0.091(3) 0.200(6) 0.109(4) -0.080(4) 0.000(2) -0.011(3)
Cl3' 0.094(3) 0.101(3) 0.125(4) -0.008(3) -0.028(3) -0.018(2)
Ru1 0.0389(3) 0.0369(3) 0.0464(3) -0.0053(2) 0.0055(2) -0.0027(2)
Ru2 0.0328(2) 0.0321(2) 0.0316(3) -0.00913(19) -0.00091(17) -0.00052(17)
S1 0.0800(12) 0.0426(9) 0.0518(10) -0.0152(8) 0.0056(8) 0.0117(8)
S2 0.0429(8) 0.0542(9) 0.0395(8) -0.0071(7) -0.0023(6) -0.0090(7)
S3 0.0437(9) 0.0329(8) 0.0777(12) -0.0115(8) -0.0021(8) -0.0017(6)
S1A 0.0517(9) 0.0420(8) 0.0424(9) -0.0196(7) 0.0008(6) -0.0049(6)
S2A 0.0351(8) 0.0452(8) 0.0408(8) -0.0115(7) -0.0015(6) 0.0033(6)

loop_
_atom_type_symbol
_atom_type_description
_atom_type_scat_dispersion_real
_atom_type_scat_dispersion_imag
_atom_type_scat_source
C C 0.0033 0.0016 'International Tables Vol C Tables 4.2.6.8 and 6.1.1.4'
H H 0.0000 0.0000 'International Tables Vol C Tables 4.2.6.8 and 6.1.1.4'
B B 0.0013 0.0007 'International Tables Vol C Tables 4.2.6.8 and 6.1.1.4'
S S 0.1246 0.1234 'International Tables Vol C Tables 4.2.6.8 and 6.1.1.4'
Cl Cl 0.1484 0.1585 'International Tables Vol C Tables 4.2.6.8 and 6.1.1.4'
Ru Ru -1.2594 0.8363 'International Tables Vol C Tables 4.2.6.8 and 6.1.1.4'

loop_
_geom_angle_atom_site_label_1
_geom_angle_atom_site_label_2
_geom_angle_atom_site_label_3
_geom_angle
_geom_angle_site_symmetry_1
_geom_angle_site_symmetry_3
_geom_angle_publ_flag
C2 B3 C1 58.7(3) . . ?
C2 B3 B8 56.6(3) . . ?
C1 B3 B8 102.0(4) . . ?
C2 B3 B9 102.4(4) . . ?
C1 B3 B9 100.9(4) . . ?
B8 B3 B9 58.6(4) . . ?
C2 B3 B4 103.1(4) . . ?
C1 B3 B4 55.9(3) . . ?
B8 B3 B4 104.1(4) . . ?
B9 B3 B4 58.3(4) . . ?
C2 B3 Ru1 100.3(3) . . ?
C1 B3 Ru1 111.8(4) . . ?
B8 B3 Ru1 117.9(4) . . ?
B9 B3 Ru1 146.6(4) . . ?
B4 B3 Ru1 138.0(4) . . ?
C1 B4 B9 105.3(5) . . ?
C1 B4 B10 103.6(5) . . ?
B9 B4 B10 61.0(4) . . ?
C1 B4 B5 57.5(4) . . ?
B9 B4 B5 109.2(5) . . ?
B10 B4 B5 59.9(4) . . ?
C1 B4 B3 60.0(3) . . ?
B9 B4 B3 59.9(4) . . ?
B10 B4 B3 108.7(5) . . ?
B5 B4 B3 108.9(5) . . ?
C1 B4 H4 125.2 . . ?
B9 B4 H4 121.5 . . ?
B10 B4 H4 122.5 . . ?
B5 B4 H4 121.3 . . ?
B3 B4 H4 120.6 . . ?
C1 B5 B10 104.0(5) . . ?
C1 B5 B11 104.4(5) . . ?
B10 B5 B11 59.9(4) . . ?
C1 B5 B4 58.3(4) . . ?
B10 B5 B4 59.7(4) . . ?
B11 B5 B4 107.7(5) . . ?
C1 B5 B6 58.7(3) . . ?
B10 B5 B6 106.8(5) . . ?
B11 B5 B6 59.3(4) . . ?
B4 B5 B6 107.2(5) . . ?
C1 B5 H5 125.0 . . ?
B10 B5 H5 122.9 . . ?
B11 B5 H5 122.5 . . ?
B4 B5 H5 121.8 . . ?
B6 B5 H5 122.2 . . ?
C1 B6 C2 59.8(3) . . ?
C1 B6 B11 103.8(5) . . ?
C2 B6 B11 104.2(5) . . ?
C1 B6 B7 105.7(5) . . ?
C2 B6 B7 57.9(3) . . ?
B11 B6 B7 59.8(4) . . ?
C1 B6 B5 57.2(4) . . ?
C2 B6 B5 105.6(5) . . ?
B11 B6 B5 60.0(4) . . ?
B7 B6 B5 108.0(5) . . ?
C1 B6 H6 124.1 . . ?
C2 B6 H6 123.7 . . ?
B11 B6 H6 123.7 . . ?
B7 B6 H6 122.1 . . ?
B5 B6 H6 122.3 . . ?
C2 B7 B8 57.7(3) . . ?
C2 B7 B11 105.6(5) . . ?
B8 B7 B11 107.9(5) . . ?
C2 B7 B6 59.6(3) . . ?
B8 B7 B6 107.5(5) . . ?
B11 B7 B6 59.8(4) . . ?
C2 B7 B12 104.2(4) . . ?
B8 B7 B12 59.4(4) . . ?
B11 B7 B12 60.7(4) . . ?
B6 B7 B12 108.0(5) . . ?
C2 B7 H7 124.6 . . ?
B8 B7 H7 122.3 . . ?
B11 B7 H7 121.8 . . ?
B6 B7 H7 121.4 . . ?
B12 B7 H7 122.5 . . ?
C2 B8 B12 106.4(5) . . ?
C2 B8 B9 106.1(5) . . ?
B12 B8 B9 61.4(4) . . ?
C2 B8 B7 59.2(4) . . ?
B12 B8 B7 60.7(4) . . ?
B9 B8 B7 110.0(5) . . ?
C2 B8 B3 59.3(3) . . ?
B12 B8 B3 110.6(5) . . ?
B9 B8 B3 60.7(4) . . ?
B7 B8 B3 109.8(5) . . ?
C2 B8 H8 124.2 . . ?
B12 B8 H8 120.8 . . ?
B9 B8 H8 121.2 . . ?
B7 B8 H8 120.5 . . ?
B3 B8 H8 120.2 . . ?
B8 B9 B4 108.4(5) . . ?
B8 B9 B12 59.0(4) . . ?
B4 B9 B12 107.0(5) . . ?
B8 B9 B10 105.7(5) . . ?
B4 B9 B10 59.6(4) . . ?
B12 B9 B10 58.4(4) . . ?
B8 B9 B3 60.7(4) . . ?
B4 B9 B3 61.8(4) . . ?
B12 B9 B3 108.6(5) . . ?
B10 B9 B3 109.0(5) . . ?
B8 B9 H9 122.5 . . ?
B4 B9 H9 121.3 . . ?
B12 B9 H9 122.7 . . ?
B10 B9 H9 122.9 . . ?
B3 B9 H9 119.9 . . ?
B12 B10 B4 108.6(5) . . ?
B12 B10 B11 61.0(4) . . ?
B4 B10 B11 108.3(5) . . ?
B12 B10 B5 109.4(5) . . ?
B4 B10 B5 60.3(4) . . ?
B11 B10 B5 60.0(4) . . ?
B12 B10 B9 60.7(4) . . ?
B4 B10 B9 59.4(4) . . ?
B11 B10 B9 108.9(5) . . ?
B5 B10 B9 108.2(5) . . ?
B12 B10 H10 120.6 . . ?
B4 B10 H10 121.9 . . ?
B11 B10 H10 121.2 . . ?
B5 B10 H10 121.3 . . ?
B9 B10 H10 121.6 . . ?
B7 B11 B6 60.5(4) . . ?
B7 B11 B10 107.4(5) . . ?
B6 B11 B10 108.0(5) . . ?
B7 B11 B5 109.1(5) . . ?
B6 B11 B5 60.7(4) . . ?
B10 B11 B5 60.0(4) . . ?
B7 B11 B12 60.0(4) . . ?
B6 B11 B12 108.0(5) . . ?
B10 B11 B12 58.9(4) . . ?
B5 B11 B12 107.7(5) . . ?
B7 B11 H11 121.3 . . ?
B6 B11 H11 121.3 . . ?
B10 B11 H11 122.4 . . ?
B5 B11 H11 121.1 . . ?
B12 B11 H11 122.3 . . ?
B10 B12 B8 108.0(5) . . ?
B10 B12 B7 107.8(5) . . ?
B8 B12 B7 59.9(4) . . ?
B10 B12 B11 60.1(4) . . ?
B8 B12 B11 107.2(5) . . ?
B7 B12 B11 59.3(4) . . ?
B10 B12 B9 60.8(4) . . ?
B8 B12 B9 59.5(4) . . ?
B7 B12 B9 107.8(5) . . ?
B11 B12 B9 108.3(5) . . ?
B10 B12 H12 121.3 . . ?
B8 B12 H12 122.2 . . ?
B7 B12 H12 122.1 . . ?
B11 B12 H12 122.0 . . ?
B9 B12 H12 121.4 . . ?
C2A B3A C1A 59.7(3) . . ?
C2A B3A B9A 103.4(5) . . ?
C1A B3A B9A 103.5(5) . . ?
C2A B3A B8A 57.4(3) . . ?
C1A B3A B8A 105.6(5) . . ?
B9A B3A B8A 59.8(4) . . ?
C2A B3A B4A 104.3(5) . . ?
C1A B3A B4A 56.6(3) . . ?
B9A B3A B4A 59.9(4) . . ?
B8A B3A B4A 107.6(5) . . ?
C2A B3A H16 124.5 . . ?
C1A B3A H16 124.3 . . ?
B9A B3A H16 123.9 . . ?
B8A B3A H16 122.2 . . ?
B4A B3A H16 122.9 . . ?
C1A B4A B5A 58.1(3) . . ?
C1A B4A B9A 105.4(5) . . ?
B5A B4A B9A 108.1(5) . . ?
C1A B4A B10A 104.9(5) . . ?
B5A B4A B10A 60.3(4) . . ?
B9A B4A B10A 60.1(4) . . ?
C1A B4A B3A 59.7(3) . . ?
B5A B4A B3A 107.8(5) . . ?
B9A B4A B3A 59.3(4) . . ?
B10A B4A B3A 107.4(5) . . ?
C1A B4A H15 124.3 . . ?
B5A B4A H15 121.7 . . ?
B9A B4A H15 122.3 . . ?
B10A B4A H15 122.4 . . ?
B3A B4A H15 121.7 . . ?
C1A B5A B11A 106.2(4) . . ?
C1A B5A B4A 57.9(4) . . ?
B11A B5A B4A 108.5(5) . . ?
C1A B5A B10A 104.7(5) . . ?
B11A B5A B10A 60.1(4) . . ?
B4A B5A B10A 60.2(4) . . ?
C1A B5A B6A 60.0(3) . . ?
B11A B5A B6A 60.6(3) . . ?
B4A B5A B6A 108.7(5) . . ?
B10A B5A B6A 108.6(4) . . ?
C1A B5A H14 124.3 . . ?
B11A B5A H14 121.7 . . ?
B4A B5A H14 121.6 . . ?
B10A B5A H14 122.4 . . ?
B6A B5A H14 120.6 . . ?
C2A B6A C1A 59.7(3) . . ?
C2A B6A B7A 56.8(3) . . ?
C1A B6A B7A 103.6(4) . . ?
C2A B6A B11A 102.3(4) . . ?
C1A B6A B11A 101.3(4) . . ?
B7A B6A B11A 58.9(3) . . ?
C2A B6A B5A 103.7(4) . . ?
C1A B6A B5A 56.2(3) . . ?
B7A B6A B5A 104.8(4) . . ?
B11A B6A B5A 58.0(3) . . ?
C2A B6A Ru2 100.8(3) . . ?
C1A B6A Ru2 111.3(3) . . ?
B7A B6A Ru2 117.8(4) . . ?
B11A B6A Ru2 146.5(4) . . ?
B5A B6A Ru2 137.4(4) . . ?
C2A B7A B12A 105.4(5) . . ?
C2A B7A B11A 105.7(4) . . ?
B12A B7A B11A 61.1(4) . . ?
C2A B7A B8A 58.5(4) . . ?
B12A B7A B8A 60.5(4) . . ?
B11A B7A B8A 109.5(5) . . ?
C2A B7A B6A 59.3(3) . . ?
B12A B7A B6A 110.1(5) . . ?
B11A B7A B6A 60.8(3) . . ?
B8A B7A B6A 109.2(5) . . ?
C2A B7A H18 124.7 . . ?
B12A B7A H18 121.3 . . ?
B11A B7A H18 121.4 . . ?
B8A B7A H18 121.0 . . ?
B6A B7A H18 120.3 . . ?
C2A B8A B9A 105.6(5) . . ?
C2A B8A B12A 103.4(5) . . ?
B9A B8A B12A 60.1(4) . . ?
C2A B8A B3A 60.0(4) . . ?
B9A B8A B3A 60.1(4) . . ?
B12A B8A B3A 107.7(5) . . ?
C2A B8A B7A 57.6(3) . . ?
B9A B8A B7A 107.3(5) . . ?
B12A B8A B7A 58.8(4) . . ?
B3A B8A B7A 107.7(5) . . ?
C2A B8A H17 124.7 . . ?
B9A B8A H17 122.0 . . ?
B12A B8A H17 123.2 . . ?
B3A B8A H17 121.0 . . ?
B7A B8A H17 122.5 . . ?
B8A B9A B3A 60.1(4) . . ?
B8A B9A B12A 60.0(4) . . ?
B3A B9A B12A 107.7(5) . . ?
B8A B9A B4A 108.5(5) . . ?
B3A B9A B4A 60.8(4) . . ?
B12A B9A B4A 106.8(5) . . ?
B8A B9A B10A 107.7(5) . . ?
B3A B9A B10A 108.6(5) . . ?
B12A B9A B10A 58.7(4) . . ?
B4A B9A B10A 60.1(4) . . ?
B8A B9A H21 121.5 . . ?
B3A B9A H21 121.2 . . ?
B12A B9A H21 122.7 . . ?
B4A B9A H21 121.6 . . ?
B10A B9A H21 122.0 . . ?
B12A B10A B11A 60.8(4) . . ?
B12A B10A B4A 107.9(5) . . ?
B11A B10A B4A 107.1(5) . . ?
B12A B10A B9A 60.3(4) . . ?
B11A B10A B9A 108.5(5) . . ?
B4A B10A B9A 59.9(4) . . ?
B12A B10A B5A 107.5(5) . . ?
B11A B10A B5A 58.9(4) . . ?
B4A B10A B5A 59.6(4) . . ?
B9A B10A B5A 107.4(5) . . ?
B12A B10A H20 121.3 . . ?
B11A B10A H20 121.8 . . ?
B4A B10A H20 122.2 . . ?
B9A B10A H20 121.5 . . ?
B5A B10A H20 122.6 . . ?
B5A B11A B7A 108.7(5) . . ?
B5A B11A B10A 61.1(4) . . ?
B7A B11A B10A 107.0(5) . . ?
B5A B11A B12A 107.8(5) . . ?
B7A B11A B12A 58.9(4) . . ?
B10A B11A B12A 58.9(4) . . ?
B5A B11A B6A 61.4(3) . . ?
B7A B11A B6A 60.4(3) . . ?
B10A B11A B6A 110.1(5) . . ?
B12A B11A B6A 108.0(5) . . ?
B5A B11A H19 120.8 . . ?
B7A B11A H19 122.3 . . ?
B10A B11A H19 121.4 . . ?
B12A B11A H19 122.8 . . ?
B6A B11A H19 120.3 . . ?
B7A B12A B10A 108.9(5) . . ?
B7A B12A B8A 60.6(4) . . ?
B10A B12A B8A 109.3(5) . . ?
B7A B12A B9A 108.5(5) . . ?
B10A B12A B9A 61.0(4) . . ?
B8A B12A B9A 59.8(4) . . ?
B7A B12A B11A 60.0(4) . . ?
B10A B12A B11A 60.3(4) . . ?
B8A B12A B11A 108.7(5) . . ?
B9A B12A B11A 108.7(5) . . ?
B7A B12A H22 121.3 . . ?
B10A B12A H22 120.7 . . ?
B8A B12A H22 121.2 . . ?
B9A B12A H22 121.4 . . ?
B11A B12A H22 121.5 . . ?
B5 C1 B4 64.2(4) . . ?
B5 C1 B6 64.1(4) . . ?
B4 C1 B6 116.3(4) . . ?
B5 C1 C2 112.0(4) . . ?
B4 C1 C2 110.1(4) . . ?
B6 C1 C2 61.0(3) . . ?
B5 C1 B3 117.7(5) . . ?
B4 C1 B3 64.1(4) . . ?
B6 C1 B3 114.1(4) . . ?
C2 C1 B3 59.4(3) . . ?
B5 C1 S1 121.5(4) . . ?
B4 C1 S1 124.7(4) . . ?
B6 C1 S1 112.9(4) . . ?
C2 C1 S1 114.8(3) . . ?
B3 C1 S1 115.4(4) . . ?
B8 C2 B7 63.1(4) . . ?
B8 C2 C1 110.1(4) . . ?
B7 C2 C1 108.9(4) . . ?
B8 C2 B3 64.0(4) . . ?
B7 C2 B3 116.9(4) . . ?
C1 C2 B3 61.9(3) . . ?
B8 C2 B6 114.1(4) . . ?
B7 C2 B6 62.5(4) . . ?
C1 C2 B6 59.2(3) . . ?
B3 C2 B6 114.7(4) . . ?
B8 C2 S2 118.2(4) . . ?
B7 C2 S2 134.5(4) . . ?
C1 C2 S2 111.8(3) . . ?
B3 C2 S2 99.8(3) . . ?
B6 C2 S2 125.9(4) . . ?
C4 C3 Ru1 72.0(3) . . ?
C4 C3 H12C 116.4 . . ?
Ru1 C3 H12C 116.4 . . ?
C4 C3 H12D 116.4 . . ?
Ru1 C3 H12D 116.4 . . ?
H12C C3 H12D 113.4 . . ?
C3 C4 C5 122.4(5) . . ?
C3 C4 S1 119.2(4) . . ?
C5 C4 S1 109.7(4) . . ?
C3 C4 Ru1 70.2(4) . . ?
C5 C4 Ru1 114.9(4) . . ?
S1 C4 Ru1 114.9(3) . . ?
C6 C5 C4 130.3(5) . . ?
C6 C5 S3 110.2(4) . . ?
C4 C5 S3 119.4(4) . . ?
C5 C6 C6A 113.7(5) . . ?
C5 C6 H20A 123.1 . . ?
C6A C6 H20A 123.1 . . ?
C12 C7 C8 115.7(7) . . ?
C12 C7 C13 123.6(8) . . ?
C8 C7 C13 120.7(9) . . ?
C12 C7 Ru1 73.0(4) . . ?
C8 C7 Ru1 72.6(4) . . ?
C13 C7 Ru1 125.1(6) . . ?
C9 C8 C7 121.8(7) . . ?
C9 C8 Ru1 76.7(4) . . ?
C7 C8 Ru1 69.9(4) . . ?
C9 C8 H40A 118.8 . . ?
C7 C8 H40A 118.8 . . ?
Ru1 C8 H40A 118.8 . . ?
C8 C9 C10 121.7(7) . . ?
C8 C9 Ru1 68.8(4) . . ?
C10 C9 Ru1 72.5(4) . . ?
C8 C9 H29A 118.1 . . ?
C10 C9 H29A 118.1 . . ?
Ru1 C9 H29A 118.1 . . ?
C9 C10 C11 116.7(7) . . ?
C9 C10 C14 122.1(6) . . ?
C11 C10 C14 121.2(7) . . ?
C9 C10 Ru1 73.5(4) . . ?
C11 C10 Ru1 69.1(4) . . ?
C14 C10 Ru1 129.8(5) . . ?
C12 C11 C10 122.9(8) . . ?
C12 C11 Ru1 72.3(5) . . ?
C10 C11 Ru1 74.9(4) . . ?
C12 C11 H42A 118.2 . . ?
C10 C11 H42A 118.2 . . ?
Ru1 C11 H42A 118.2 . . ?
C11 C12 C7 120.7(7) . . ?
C11 C12 Ru1 72.9(4) . . ?
C7 C12 Ru1 70.0(4) . . ?
C11 C12 H31A 119.0 . . ?
C7 C12 H31A 119.0 . . ?
Ru1 C12 H31A 119.0 . . ?
C7 C13 H48A 109.5 . . ?
C7 C13 H48B 109.5 . . ?
H48A C13 H48B 109.5 . . ?
C7 C13 H48C 109.5 . . ?
H48A C13 H48C 109.5 . . ?
H48B C13 H48C 109.5 . . ?
C16 C14 C10 114.6(7) . . ?
C16 C14 C15 111.9(8) . . ?
C10 C14 C15 107.2(7) . . ?
C16 C14 H46A 107.6 . . ?
C10 C14 H46A 107.6 . . ?
C15 C14 H46A 107.6 . . ?
C14 C15 H37A 109.5 . . ?
C14 C15 H37B 109.5 . . ?
H37A C15 H37B 109.5 . . ?
C14 C15 H37C 109.5 . . ?
H37A C15 H37C 109.5 . . ?
H37B C15 H37C 109.5 . . ?
C14 C16 H12K 109.5 . . ?
C14 C16 H12L 109.5 . . ?
H12K C16 H12L 109.5 . . ?
C14 C16 H12M 109.5 . . ?
H12K C16 H12M 109.5 . . ?
H12L C16 H12M 109.5 . . ?
Cl4 C17 Cl3' 120.4(6) . . ?
Cl4 C17 Cl3 113.8(7) . . ?
Cl3' C17 Cl3 37.5(4) . . ?
Cl4 C17 H50A 107.4 . . ?
Cl3' C17 H50A 89.1 . . ?
Cl3 C17 H50A 124.0 . . ?
Cl4 C17 H50B 108.2 . . ?
Cl3' C17 H50B 121.1 . . ?
Cl3 C17 H50B 94.6 . . ?
H50A C17 H50B 107.0 . . ?
Cl1' C18 Cl2 126.1(6) . . ?
Cl1' C18 Cl1 38.3(5) . . ?
Cl2 C18 Cl1 95.4(6) . . ?
Cl1' C18 H49A 110.5 . . ?
Cl2 C18 H49A 110.5 . . ?
Cl1 C18 H49A 108.5 . . ?
Cl1' C18 H49B 89.3 . . ?
Cl2 C18 H49B 108.9 . . ?
Cl1 C18 H49B 123.9 . . ?
H49A C18 H49B 108.7 . . ?
B4A C1A B5A 64.0(4) . . ?
B4A C1A C2A 110.3(4) . . ?
B5A C1A C2A 109.2(4) . . ?
B4A C1A B3A 63.7(4) . . ?
B5A C1A B3A 115.8(5) . . ?
C2A C1A B3A 60.1(3) . . ?
B4A C1A B6A 116.6(4) . . ?
B5A C1A B6A 63.7(3) . . ?
C2A C1A B6A 59.2(3) . . ?
B3A C1A B6A 113.1(4) . . ?
B4A C1A S1A 122.2(4) . . ?
B5A C1A S1A 125.4(4) . . ?
C2A C1A S1A 115.5(4) . . ?
B3A C1A S1A 112.9(4) . . ?
B6A C1A S1A 116.3(3) . . ?
B7A C2A B8A 64.0(4) . . ?
B7A C2A B6A 63.9(3) . . ?
B8A C2A B6A 117.5(4) . . ?
B7A C2A C1A 110.2(4) . . ?
B8A C2A C1A 110.1(4) . . ?
B6A C2A C1A 61.2(3) . . ?
B7A C2A B3A 115.0(5) . . ?
B8A C2A B3A 62.6(4) . . ?
B6A C2A B3A 114.9(4) . . ?
C1A C2A B3A 60.2(3) . . ?
B7A C2A S2A 117.9(4) . . ?
B8A C2A S2A 134.6(4) . . ?
B6A C2A S2A 99.4(3) . . ?
C1A C2A S2A 110.5(3) . . ?
B3A C2A S2A 125.5(4) . . ?
C4A C3A Ru2 70.6(3) . . ?
C4A C3A H12A 116.6 . . ?
Ru2 C3A H12A 116.6 . . ?
C4A C3A H12B 116.6 . . ?
Ru2 C3A H12B 116.6 . . ?
H12A C3A H12B 113.6 . . ?
C3A C4A C5A 121.0(5) . . ?
C3A C4A S1A 118.8(4) . . ?
C5A C4A S1A 112.2(4) . . ?
C3A C4A Ru2 71.5(3) . . ?
C5A C4A Ru2 111.8(3) . . ?
S1A C4A Ru2 115.0(2) . . ?
C6A C5A C4A 129.2(5) . . ?
C6A C5A S3 110.7(4) . . ?
C4A C5A S3 119.8(4) . . ?
C5A C6A C6 113.7(5) . . ?
C5A C6A H13A 123.1 . . ?
C6 C6A H13A 123.1 . . ?
C8A C7A C12A 117.9(5) . . ?
C8A C7A C13A 121.6(6) . . ?
C12A C7A C13A 120.5(6) . . ?
C8A C7A Ru2 73.4(3) . . ?
C12A C7A Ru2 68.1(3) . . ?
C13A C7A Ru2 129.8(4) . . ?
C7A C8A C9A 120.0(6) . . ?
C7A C8A Ru2 72.3(3) . . ?
C9A C8A Ru2 68.7(3) . . ?
C7A C8A H38A 119.2 . . ?
C9A C8A H38A 119.2 . . ?
Ru2 C8A H38A 119.2 . . ?
C8A C9A C10A 122.7(5) . . ?
C8A C9A Ru2 76.3(3) . . ?
C10A C9A Ru2 72.1(3) . . ?
C8A C9A H23A 118.5 . . ?
C10A C9A H23A 118.5 . . ?
Ru2 C9A H23A 118.5 . . ?
C11A C10A C9A 116.9(5) . . ?
C11A C10A C14A 123.0(5) . . ?
C9A C10A C14A 119.9(5) . . ?
C11A C10A Ru2 72.2(3) . . ?
C9A C10A Ru2 71.2(3) . . ?
C14A C10A Ru2 131.3(4) . . ?
C12A C11A C10A 120.2(5) . . ?
C12A C11A Ru2 70.8(3) . . ?
C10A C11A Ru2 71.9(3) . . ?
C12A C11A H22A 119.3 . . ?
C10A C11A H22A 119.3 . . ?
Ru2 C11A H22A 119.3 . . ?
C11A C12A C7A 121.9(5) . . ?
C11A C12A Ru2 73.3(3) . . ?
C7A C12A Ru2 75.7(3) . . ?
C11A C12A H4A 119.0 . . ?
C7A C12A H4A 119.0 . . ?
Ru2 C12A H4A 119.0 . . ?
C7A C13A H12E 109.5 . . ?
C7A C13A H12F 109.5 . . ?
H12E C13A H12F 109.5 . . ?
C7A C13A H12G 109.5 . . ?
H12E C13A H12G 109.5 . . ?
H12F C13A H12G 109.5 . . ?
C10A C14A C16A 114.0(5) . . ?
C10A C14A C15A 108.1(5) . . ?
C16A C14A C15A 112.6(6) . . ?
C10A C14A H33A 107.3 . . ?
C16A C14A H33A 107.3 . . ?
C15A C14A H33A 107.3 . . ?
C14A C15A H12H 109.5 . . ?
C14A C15A H12I 109.5 . . ?
H12H C15A H12I 109.5 . . ?
C14A C15A H12J 109.5 . . ?
H12H C15A H12J 109.5 . . ?
H12I C15A H12J 109.5 . . ?
C14A C16A H47A 109.5 . . ?
C14A C16A H47B 109.5 . . ?
H47A C16A H47B 109.5 . . ?
C14A C16A H47C 109.5 . . ?
H47A C16A H47C 109.5 . . ?
H47B C16A H47C 109.5 . . ?
B3 Ru1 C3 81.4(2) . . ?
B3 Ru1 C4 85.5(2) . . ?
C3 Ru1 C4 37.8(2) . . ?
B3 Ru1 C7 102.1(3) . . ?
C3 Ru1 C7 92.3(3) . . ?
C4 Ru1 C7 128.3(3) . . ?
B3 Ru1 C8 135.5(2) . . ?
C3 Ru1 C8 83.0(3) . . ?
C4 Ru1 C8 106.1(3) . . ?
C7 Ru1 C8 37.4(3) . . ?
B3 Ru1 C12 92.7(3) . . ?
C3 Ru1 C12 126.6(3) . . ?
C4 Ru1 C12 164.3(3) . . ?
C7 Ru1 C12 37.0(3) . . ?
C8 Ru1 C12 64.8(3) . . ?
B3 Ru1 C11 109.1(3) . . ?
C3 Ru1 C11 156.2(3) . . ?
C4 Ru1 C11 158.8(3) . . ?
C7 Ru1 C11 64.9(3) . . ?
C8 Ru1 C11 74.6(3) . . ?
C12 Ru1 C11 34.7(3) . . ?
B3 Ru1 C10 142.4(2) . . ?
C3 Ru1 C10 136.0(2) . . ?
C4 Ru1 C10 124.8(2) . . ?
C7 Ru1 C10 77.4(3) . . ?
C8 Ru1 C10 62.8(3) . . ?
C12 Ru1 C10 64.0(3) . . ?
C11 Ru1 C10 36.0(2) . . ?
B3 Ru1 C9 166.1(2) . . ?
C3 Ru1 C9 103.0(2) . . ?
C4 Ru1 C9 106.1(2) . . ?
C7 Ru1 C9 64.8(3) . . ?
C8 Ru1 C9 34.5(2) . . ?
C12 Ru1 C9 74.0(3) . . ?
C11 Ru1 C9 62.1(3) . . ?
C10 Ru1 C9 34.0(2) . . ?
B3 Ru1 S2 71.75(17) . . ?
C3 Ru1 S2 118.67(18) . . ?
C4 Ru1 S2 85.12(15) . . ?
C7 Ru1 S2 146.1(3) . . ?
C8 Ru1 S2 150.1(2) . . ?
C12 Ru1 S2 109.1(2) . . ?
C11 Ru1 S2 85.2(2) . . ?
C10 Ru1 S2 87.86(18) . . ?
C9 Ru1 S2 116.09(18) . . ?
B6A Ru2 C4A 86.4(2) . . ?
B6A Ru2 C3A 83.7(2) . . ?
C4A Ru2 C3A 37.93(19) . . ?
B6A Ru2 C12A 104.1(2) . . ?
C4A Ru2 C12A 164.8(2) . . ?
C3A Ru2 C12A 152.5(2) . . ?
B6A Ru2 C9A 143.3(2) . . ?
C4A Ru2 C9A 102.9(2) . . ?
C3A Ru2 C9A 82.8(2) . . ?
C12A Ru2 C9A 75.4(2) . . ?
B6A Ru2 C10A 108.9(2) . . ?
C4A Ru2 C10A 122.5(2) . . ?
C3A Ru2 C10A 87.5(2) . . ?
C12A Ru2 C10A 65.0(2) . . ?
C9A Ru2 C10A 36.69(19) . . ?
B6A Ru2 C11A 93.4(2) . . ?
C4A Ru2 C11A 156.4(2) . . ?
C3A Ru2 C11A 118.6(2) . . ?
C12A Ru2 C11A 35.93(19) . . ?
C9A Ru2 C11A 64.2(2) . . ?
C10A Ru2 C11A 35.96(19) . . ?
B6A Ru2 C7A 135.3(2) . . ?
C4A Ru2 C7A 129.4(2) . . ?
C3A Ru2 C7A 140.8(2) . . ?
C12A Ru2 C7A 36.2(2) . . ?
C9A Ru2 C7A 63.0(2) . . ?
C10A Ru2 C7A 76.5(2) . . ?
C11A Ru2 C7A 64.5(2) . . ?
B6A Ru2 C8A 167.0(2) . . ?
C4A Ru2 C8A 106.6(2) . . ?
C3A Ru2 C8A 106.5(2) . . ?
C12A Ru2 C8A 63.2(2) . . ?
C9A Ru2 C8A 35.0(2) . . ?
C10A Ru2 C8A 64.5(2) . . ?
C11A Ru2 C8A 74.8(2) . . ?
C7A Ru2 C8A 34.4(2) . . ?
B6A Ru2 S2A 71.40(17) . . ?
C4A Ru2 S2A 84.43(15) . . ?
C3A Ru2 S2A 118.81(15) . . ?
C12A Ru2 S2A 88.50(15) . . ?
C9A Ru2 S2A 144.02(15) . . ?
C10A Ru2 S2A 153.04(14) . . ?
C11A Ru2 S2A 117.86(15) . . ?
C7A Ru2 S2A 84.91(15) . . ?
C8A Ru2 S2A 109.04(16) . . ?
C1 S1 C4 101.5(3) . . ?
C2 S2 Ru1 88.14(18) . . ?
C5 S3 C5A 91.7(3) . . ?
C1A S1A C4A 101.8(2) . . ?
C2A S2A Ru2 88.46(18) . . ?

loop_
_geom_bond_atom_site_label_1
_geom_bond_atom_site_label_2
_geom_bond_distance
_geom_bond_site_symmetry_2
_geom_bond_publ_flag
B3 C2 1.720(8) . ?
B3 C1 1.763(8) . ?
B3 B8 1.799(9) . ?
B3 B9 1.799(9) . ?
B3 B4 1.832(10) . ?
B3 Ru1 2.105(6) . ?
B4 C1 1.686(8) . ?
B4 B9 1.768(10) . ?
B4 B10 1.773(10) . ?
B4 B5 1.783(11) . ?
B4 H4 1.1000 . ?
B5 C1 1.672(8) . ?
B5 B10 1.777(10) . ?
B5 B11 1.777(10) . ?
B5 B6 1.789(9) . ?
B5 H5 1.1000 . ?
B6 C1 1.699(8) . ?
B6 C2 1.729(8) . ?
B6 B11 1.764(9) . ?
B6 B7 1.776(9) . ?
B6 H6 1.1000 . ?
B7 C2 1.697(8) . ?
B7 B8 1.762(9) . ?
B7 B11 1.764(9) . ?
B7 B12 1.777(10) . ?
B7 H7 1.1000 . ?
B8 C2 1.671(8) . ?
B8 B12 1.753(9) . ?
B8 B9 1.761(10) . ?
B8 H8 1.1000 . ?
B9 B12 1.795(9) . ?
B9 B10 1.797(10) . ?
B9 H9 1.1000 . ?
B10 B12 1.753(10) . ?
B10 B11 1.775(10) . ?
B10 H10 1.1000 . ?
B11 B12 1.790(10) . ?
B11 H11 1.1000 . ?
B12 H12 1.1000 . ?
B3A C2A 1.738(8) . ?
B3A C1A 1.740(8) . ?
B3A B9A 1.781(10) . ?
B3A B8A 1.782(10) . ?
B3A B4A 1.808(10) . ?
B3A H16 1.1000 . ?
B4A C1A 1.683(8) . ?
B4A B5A 1.784(10) . ?
B4A B9A 1.792(9) . ?
B4A B10A 1.795(10) . ?
B4A H15 1.1000 . ?
B5A C1A 1.685(8) . ?
B5A B11A 1.757(9) . ?
B5A B10A 1.797(9) . ?
B5A B6A 1.818(9) . ?
B5A H14 1.1000 . ?
B6A C2A 1.722(8) . ?
B6A C1A 1.756(8) . ?
B6A B7A 1.797(8) . ?
B6A B11A 1.804(8) . ?
B6A Ru2 2.112(6) . ?
B7A C2A 1.675(8) . ?
B7A B12A 1.750(9) . ?
B7A B11A 1.769(9) . ?
B7A B8A 1.783(9) . ?
B7A H18 1.1000 . ?
B8A C2A 1.691(8) . ?
B8A B9A 1.776(10) . ?
B8A B12A 1.781(10) . ?
B8A H17 1.1000 . ?
B9A B12A 1.782(10) . ?
B9A B10A 1.796(10) . ?
B9A H21 1.1000 . ?
B10A B12A 1.754(10) . ?
B10A B11A 1.779(10) . ?
B10A H20 1.1000 . ?
B11A B12A 1.788(9) . ?
B11A H19 1.1000 . ?
B12A H22 1.1000 . ?
C1 C2 1.708(7) . ?
C1 S1 1.773(6) . ?
C2 S2 1.761(5) . ?
C3 C4 1.397(8) . ?
C3 Ru1 2.147(6) . ?
C3 H12C 0.9700 . ?
C3 H12D 0.9700 . ?
C4 C5 1.473(7) . ?
C4 S1 1.814(6) . ?
C4 Ru1 2.171(6) . ?
C5 C6 1.359(7) . ?
C5 S3 1.734(5) . ?
C6 C6A 1.410(7) . ?
C6 H20A 0.9300 . ?
C7 C12 1.426(12) . ?
C7 C8 1.443(10) . ?
C7 C13 1.521(11) . ?
C7 Ru1 2.229(7) . ?
C8 C9 1.377(9) . ?
C8 Ru1 2.265(6) . ?
C8 H40A 0.9800 . ?
C9 C10 1.379(9) . ?
C9 Ru1 2.365(6) . ?
C9 H29A 0.9800 . ?
C10 C11 1.432(9) . ?
C10 C14 1.510(10) . ?
C10 Ru1 2.352(7) . ?
C11 C12 1.356(11) . ?
C11 Ru1 2.275(7) . ?
C11 H42A 0.9800 . ?
C12 Ru1 2.268(7) . ?
C12 H31A 0.9800 . ?
C13 H48A 0.9600 . ?
C13 H48B 0.9600 . ?
C13 H48C 0.9600 . ?
C14 C16 1.493(11) . ?
C14 C15 1.521(10) . ?
C14 H46A 0.9800 . ?
C15 H37A 0.9600 . ?
C15 H37B 0.9600 . ?
C15 H37C 0.9600 . ?
C16 H12K 0.9600 . ?
C16 H12L 0.9600 . ?
C16 H12M 0.9600 . ?
C17 Cl4 1.651(9) . ?
C17 Cl3' 1.653(10) . ?
C17 Cl3 1.763(11) . ?
C17 H50A 0.9599 . ?
C17 H50B 0.9600 . ?
C18 Cl1' 1.566(9) . ?
C18 Cl2 1.711(8) . ?
C18 Cl1 2.034(12) . ?
C18 H49A 0.9599 . ?
C18 H49B 0.9600 . ?
C1A C2A 1.730(7) . ?
C1A S1A 1.761(5) . ?
C2A S2A 1.767(6) . ?
C3A C4A 1.407(7) . ?
C3A Ru2 2.170(5) . ?
C3A H12A 0.9700 . ?
C3A H12B 0.9700 . ?
C4A C5A 1.481(7) . ?
C4A S1A 1.820(6) . ?
C4A Ru2 2.158(5) . ?
C5A C6A 1.339(7) . ?
C5A S3 1.745(5) . ?
C6A H13A 0.9300 . ?
C7A C8A 1.387(8) . ?
C7A C12A 1.425(8) . ?
C7A C13A 1.503(8) . ?
C7A Ru2 2.341(5) . ?
C8A C9A 1.390(8) . ?
C8A Ru2 2.355(6) . ?
C8A H38A 0.9800 . ?
C9A C10A 1.425(8) . ?
C9A Ru2 2.258(6) . ?
C9A H23A 0.9800 . ?
C10A C11A 1.403(7) . ?
C10A C14A 1.515(7) . ?
C10A Ru2 2.270(5) . ?
C11A C12A 1.393(7) . ?
C11A Ru2 2.275(5) . ?
C11A H22A 0.9800 . ?
C12A Ru2 2.242(5) . ?
C12A H4A 0.9800 . ?
C13A H12E 0.9600 . ?
C13A H12F 0.9600 . ?
C13A H12G 0.9600 . ?
C14A C16A 1.520(9) . ?
C14A C15A 1.530(8) . ?
C14A H33A 0.9800 . ?
C15A H12H 0.9600 . ?
C15A H12I 0.9600 . ?
C15A H12J 0.9600 . ?
C16A H47A 0.9600 . ?
C16A H47B 0.9600 . ?
C16A H47C 0.9600 . ?
Ru1 S2 2.4203(17) . ?
Ru2 S2A 2.4263(16) . ?
